data_7123857
loop_
_publ_author_name
'Meng, Yan-Yu'
'Si, Xiao-Ju'
'Song, Yuan-Yuan'
'Zhou, Hui-Min'
'Xu, Fen'

_publ_section_title
;
 Palladium-Catalyzed Decarbonylative Annulation of Phthalimides with
 Arynes: Direct Construction of Phenanthridinones
;
_journal_name_full 'Chemical Communications'
_journal_paper_doi 10.1039/C9CC04868E
_journal_year 2019
_chemical_formula_moiety '0.17(C22 H13 Cl N2 O)'
_chemical_formula_sum 'C3.67 H2.17 Cl0.17 N0.33 O0.17'
_chemical_formula_weight 59.47
_space_group_crystal_system monoclinic
_space_group_IT_number 14
_space_group_name_Hall '-P 2ybc'
_space_group_name_H-M_alt 'P 1 21/c 1'
_symmetry_space_group_name_Hall '-P 2ybc'
_symmetry_space_group_name_H-M 'P 1 21/c 1'
_atom_sites_solution_hydrogens geom
_atom_sites_solution_primary dual
_audit_creation_date 2018-12-19
_audit_creation_method
;
Olex2 1.2
(compiled 2018.05.29 svn.r3508 for OlexSys, GUI svn.r5506)
;
_audit_update_record
;
2019-06-20 deposited with the CCDC.    2019-07-15 downloaded from the CCDC.
;
_cell_angle_alpha 90
_cell_angle_beta 101.779(10)
_cell_angle_gamma 90
_cell_formula_units_Z 24
_cell_length_a 11.6827(13)
_cell_length_b 11.2961(12)
_cell_length_c 13.0187(12)
_cell_measurement_reflns_used 2793
_cell_measurement_temperature 294(2)
_cell_measurement_theta_max 27.7840
_cell_measurement_theta_min 3.9340
_cell_volume 1681.9(3)
_computing_cell_refinement 'CrysAlisPro 1.171.38.46 (Rigaku OD, 2015)'
_computing_data_collection 'CrysAlisPro 1.171.38.46 (Rigaku OD, 2015)'
_computing_data_reduction 'CrysAlisPro 1.171.38.46 (Rigaku OD, 2015)'
_computing_molecular_graphics 'Olex2 (Dolomanov et al., 2009)'
_computing_publication_material 'Olex2 (Dolomanov et al., 2009)'
_computing_structure_refinement 'ShelXL (Sheldrick, 2015)'
_computing_structure_solution 'ShelXT (Sheldrick, 2015)'
_diffrn_ambient_temperature 294(2)
_diffrn_detector 'CCD plate'
_diffrn_detector_area_resol_mean 5.3031
_diffrn_detector_type AtlasS2
_diffrn_measured_fraction_theta_full 0.997
_diffrn_measured_fraction_theta_max 0.851
_diffrn_measurement_details
;
List of Runs (angles in degrees, time in seconds):

  # Type    Start    End  Width  t~exp~   \w     \q     \k     \f   Frames
#--------------------------------------------------------------------------
  1  \w     24.00  75.00   1.00   60.00    --   11.85  57.00 150.00   51
  2  \w    -20.00  16.00   1.00   60.00    --  -12.09 -99.00-180.00   36
  3  \w    -37.00  38.00   1.00   60.00    --  -12.09  38.00  30.00   75
  4  \w     27.00  62.00   1.00   60.00    --  -12.09  38.00  60.00   35
  5  \w     -4.00  28.00   1.00   60.00    --  -12.09 -99.00-120.00   32
;
_diffrn_measurement_device 'four-circle diffractometer'
_diffrn_measurement_device_type 'SuperNova, Dual, Cu at zero, AtlasS2'
_diffrn_measurement_method '\w scans'
_diffrn_orient_matrix_type 'CrysAlisPro convention (1999,Acta A55,543-557)'
_diffrn_orient_matrix_UB_11 0.0371370000
_diffrn_orient_matrix_UB_12 0.0426726000
_diffrn_orient_matrix_UB_13 -0.0162866000
_diffrn_orient_matrix_UB_21 -0.0322133000
_diffrn_orient_matrix_UB_22 0.0460090000
_diffrn_orient_matrix_UB_23 0.0180766000
_diffrn_orient_matrix_UB_31 0.0377979000
_diffrn_orient_matrix_UB_32 -0.0027159000
_diffrn_orient_matrix_UB_33 0.0500437000
_diffrn_radiation_monochromator mirror
_diffrn_radiation_probe x-ray
_diffrn_radiation_type MoK\a
_diffrn_radiation_wavelength 0.71073
_diffrn_reflns_av_R_equivalents 0.0260
_diffrn_reflns_av_unetI/netI 0.0362
_diffrn_reflns_Laue_measured_fraction_full 0.997
_diffrn_reflns_Laue_measured_fraction_max 0.851
_diffrn_reflns_limit_h_max 14
_diffrn_reflns_limit_h_min -16
_diffrn_reflns_limit_k_max 14
_diffrn_reflns_limit_k_min -11
_diffrn_reflns_limit_l_max 14
_diffrn_reflns_limit_l_min -17
_diffrn_reflns_number 9692
_diffrn_reflns_point_group_measured_fraction_full 0.997
_diffrn_reflns_point_group_measured_fraction_max 0.851
_diffrn_reflns_theta_full 25.242
_diffrn_reflns_theta_max 29.681
_diffrn_reflns_theta_min 3.563
_diffrn_source 'micro-focus sealed X-ray tube'
_diffrn_source_type 'SuperNova (Mo) X-ray Source'
_exptl_absorpt_coefficient_mu 0.240
_exptl_absorpt_correction_T_max 1.00000
_exptl_absorpt_correction_T_min 0.69443
_exptl_absorpt_correction_type multi-scan
_exptl_absorpt_process_details
;
CrysAlisPro 1.171.38.46 (Rigaku Oxford Diffraction, 2015)
Empirical absorption correction using spherical harmonics,
 implemented in SCALE3 ABSPACK scaling algorithm.
;
_exptl_crystal_density_diffrn 1.409
_exptl_crystal_description prism
_exptl_crystal_F_000 736
_exptl_crystal_size_max 0.26
_exptl_crystal_size_mid 0.24
_exptl_crystal_size_min 0.24
_refine_diff_density_max 0.354
_refine_diff_density_min -0.394
_refine_diff_density_rms 0.054
_refine_ls_extinction_method none
_refine_ls_goodness_of_fit_ref 1.060
_refine_ls_hydrogen_treatment constr
_refine_ls_matrix_type full
_refine_ls_number_parameters 235
_refine_ls_number_reflns 4050
_refine_ls_number_restraints 0
_refine_ls_restrained_S_all 1.060
_refine_ls_R_factor_all 0.1004
_refine_ls_R_factor_gt 0.0647
_refine_ls_shift/su_max 0.000
_refine_ls_shift/su_mean 0.000
_refine_ls_structure_factor_coef Fsqd
_refine_ls_weighting_details 'w=1/[\s^2^(Fo^2^)+(0.0787P)^2^+0.8300P] where P=(Fo^2^+2Fc^2^)/3'
_refine_ls_weighting_scheme calc
_refine_ls_wR_factor_gt 0.1686
_refine_ls_wR_factor_ref 0.1919
_reflns_Friedel_coverage 0.000
_reflns_number_gt 2593
_reflns_number_total 4050
_reflns_threshold_expression 'I > 2\s(I)'
_cod_data_source_file c9cc04868e2.cif
_cod_data_source_block sxj-s-465-TM
_cod_database_code 7123857
_shelx_shelxl_version_number 2018/1
_chemical_oxdiff_formula 'C H O N Cl'
_shelx_space_group_comment
;
The symmetry employed for this shelxl refinement is uniquely defined
by the following loop, which should always be used as a source of
symmetry information in preference to the above space-group names.
They are only intended as comments.
;
_shelx_estimated_absorpt_t_max 0.945
_shelx_estimated_absorpt_t_min 0.940
_reflns_odcompleteness_completeness 99.64
_reflns_odcompleteness_iscentric 1
_reflns_odcompleteness_theta 26.32
_olex2_refinement_description
;
1. Fixed Uiso
 At 1.2 times of:
  All C(H) groups
2.a Aromatic/amide H refined with riding coordinates:
 C1(H1), C2(H2), C3(H3), C7(H7), C8(H8), C9(H9), C11(H11), C12(H12), C13(H13),
 C14(H14), C19(H19), C20(H20), C22(H22)
;
_olex2_submission_special_instructions 'No special instructions were received'
_oxdiff_exptl_absorpt_empirical_details
;
Empirical correction (ABSPACK) includes:
- Absorption correction using spherical harmonics
- Frame scaling
;
_oxdiff_exptl_absorpt_empirical_full_max 1.308
_oxdiff_exptl_absorpt_empirical_full_min 0.522

loop_
_space_group_symop_operation_xyz
'x, y, z'
'-x, y+1/2, -z+1/2'
'-x, -y, -z'
'x, -y-1/2, z-1/2'

loop_
_atom_site_label
_atom_site_type_symbol
_atom_site_fract_x
_atom_site_fract_y
_atom_site_fract_z
_atom_site_U_iso_or_equiv
_atom_site_adp_type
_atom_site_occupancy
_atom_site_site_symmetry_order
_atom_site_calc_flag
_atom_site_refinement_flags_posn
C1 C 0.7312(3) 0.9040(3) 0.5491(3) 0.0735(9) Uani 1 1 d .
H1 H 0.685481 0.921947 0.483741 0.088 Uiso 1 1 calc R
C2 C 0.7963(3) 0.9965(3) 0.6050(3) 0.0775(10) Uani 1 1 d .
H2 H 0.794486 1.071988 0.576206 0.093 Uiso 1 1 calc R
C3 C 0.8614(3) 0.9742(3) 0.7014(3) 0.0640(8) Uani 1 1 d .
H3 H 0.905151 1.034195 0.739702 0.077 Uiso 1 1 calc R
C4 C 0.8624(2) 0.8596(2) 0.7428(2) 0.0494(6) Uani 1 1 d .
C5 C 0.7964(2) 0.7707(2) 0.67883(19) 0.0449(6) Uani 1 1 d .
C6 C 0.8015(2) 0.6538(2) 0.71886(19) 0.0452(6) Uani 1 1 d .
C7 C 0.8616(3) 0.6276(3) 0.8170(2) 0.0567(7) Uani 1 1 d .
H7 H 0.863578 0.550211 0.841628 0.068 Uiso 1 1 calc R
C8 C 0.9211(3) 0.7183(3) 0.8816(2) 0.0661(8) Uani 1 1 d .
H8 H 0.959492 0.700897 0.949797 0.079 Uiso 1 1 calc R
C9 C 0.9224(3) 0.8299(3) 0.8448(2) 0.0600(8) Uani 1 1 d .
H9 H 0.963589 0.888151 0.887466 0.072 Uiso 1 1 calc R
C10 C 0.6345(2) 0.5166(2) 0.66387(19) 0.0442(6) Uani 1 1 d .
C11 C 0.5761(2) 0.5713(3) 0.7353(2) 0.0572(7) Uani 1 1 d .
H11 H 0.609691 0.635711 0.774795 0.069 Uiso 1 1 calc R
C12 C 0.4687(3) 0.5288(3) 0.7465(3) 0.0700(9) Uani 1 1 d .
H12 H 0.429757 0.564690 0.793863 0.084 Uiso 1 1 calc R
C13 C 0.4185(3) 0.4333(3) 0.6878(3) 0.0709(9) Uani 1 1 d .
H13 H 0.346460 0.404624 0.696437 0.085 Uiso 1 1 calc R
C14 C 0.4740(2) 0.3809(3) 0.6173(2) 0.0611(8) Uani 1 1 d .
H14 H 0.438209 0.317831 0.577244 0.073 Uiso 1 1 calc R
C15 C 0.5836(2) 0.4197(2) 0.6039(2) 0.0472(6) Uani 1 1 d .
C16 C 0.8069(2) 0.5134(2) 0.58243(18) 0.0414(5) Uani 1 1 d .
C17 C 0.7538(2) 0.4121(2) 0.51917(18) 0.0418(5) Uani 1 1 d .
C18 C 0.6462(2) 0.3654(2) 0.52855(19) 0.0450(6) Uani 1 1 d .
C19 C 0.6026(3) 0.2692(3) 0.4641(2) 0.0581(7) Uani 1 1 d .
H19 H 0.530769 0.236456 0.468665 0.070 Uiso 1 1 calc R
C20 C 0.6640(3) 0.2227(3) 0.3945(2) 0.0619(8) Uani 1 1 d .
H20 H 0.633719 0.158960 0.352411 0.074 Uiso 1 1 calc R
C21 C 0.7704(3) 0.2703(2) 0.3868(2) 0.0541(7) Uani 1 1 d .
C22 C 0.8172(2) 0.3641(2) 0.44738(19) 0.0480(6) Uani 1 1 d .
H22 H 0.889066 0.395649 0.441512 0.058 Uiso 1 1 calc R
Cl1 Cl 0.84842(9) 0.21100(8) 0.29793(7) 0.0805(3) Uani 1 1 d .
N1 N 0.74400(17) 0.55913(18) 0.65282(16) 0.0431(5) Uani 1 1 d .
N2 N 0.7298(2) 0.7938(2) 0.58196(18) 0.0562(6) Uani 1 1 d .
O1 O 0.90239(15) 0.55550(16) 0.57687(14) 0.0510(5) Uani 1 1 d .

loop_
_atom_site_aniso_label
_atom_site_aniso_U_11
_atom_site_aniso_U_22
_atom_site_aniso_U_33
_atom_site_aniso_U_23
_atom_site_aniso_U_13
_atom_site_aniso_U_12
C1 0.086(2) 0.065(2) 0.0664(18) 0.0099(16) 0.0079(16) 0.0028(19)
C2 0.092(3) 0.0484(18) 0.095(3) 0.0106(17) 0.024(2) -0.0026(18)
C3 0.0658(19) 0.0475(17) 0.082(2) -0.0097(15) 0.0236(16) -0.0071(15)
C4 0.0423(14) 0.0473(15) 0.0630(16) -0.0122(12) 0.0207(12) -0.0007(12)
C5 0.0419(13) 0.0458(15) 0.0500(13) -0.0062(11) 0.0163(11) 0.0010(11)
C6 0.0407(13) 0.0454(15) 0.0518(14) -0.0068(11) 0.0151(11) -0.0003(11)
C7 0.0596(17) 0.0515(17) 0.0573(16) 0.0004(13) 0.0078(13) 0.0012(14)
C8 0.068(2) 0.074(2) 0.0514(15) -0.0083(15) 0.0015(14) -0.0011(17)
C9 0.0507(16) 0.0607(19) 0.0680(18) -0.0203(15) 0.0105(13) -0.0098(14)
C10 0.0365(13) 0.0453(14) 0.0514(13) 0.0087(11) 0.0109(10) 0.0023(11)
C11 0.0509(16) 0.0618(18) 0.0627(16) 0.0080(13) 0.0202(13) 0.0084(14)
C12 0.0548(18) 0.084(2) 0.080(2) 0.0232(18) 0.0334(16) 0.0186(18)
C13 0.0433(16) 0.081(2) 0.090(2) 0.0280(19) 0.0194(16) -0.0032(16)
C14 0.0410(15) 0.0637(19) 0.0786(19) 0.0139(15) 0.0121(14) -0.0062(14)
C15 0.0377(13) 0.0464(15) 0.0552(14) 0.0134(12) 0.0040(11) -0.0014(11)
C16 0.0390(13) 0.0385(13) 0.0463(13) -0.0007(10) 0.0080(10) 0.0005(11)
C17 0.0388(13) 0.0372(13) 0.0475(13) 0.0018(10) 0.0040(10) 0.0017(10)
C18 0.0387(13) 0.0412(14) 0.0518(13) 0.0070(11) 0.0016(10) -0.0007(11)
C19 0.0520(16) 0.0512(17) 0.0661(17) 0.0020(14) 0.0007(13) -0.0136(13)
C20 0.068(2) 0.0468(17) 0.0654(17) -0.0090(13) 0.0013(15) -0.0103(15)
C21 0.0601(17) 0.0435(15) 0.0569(15) -0.0059(12) 0.0078(13) 0.0022(13)
C22 0.0456(14) 0.0425(15) 0.0549(14) -0.0036(11) 0.0078(11) 0.0004(12)
Cl1 0.0954(7) 0.0634(5) 0.0878(6) -0.0303(4) 0.0309(5) -0.0032(4)
N1 0.0389(11) 0.0405(12) 0.0514(11) -0.0041(9) 0.0128(9) -0.0027(9)
N2 0.0601(15) 0.0503(14) 0.0576(13) 0.0019(10) 0.0100(11) -0.0019(11)
O1 0.0417(10) 0.0501(11) 0.0644(11) -0.0121(8) 0.0183(8) -0.0080(8)

loop_
_atom_type_symbol
_atom_type_description
_atom_type_scat_dispersion_real
_atom_type_scat_dispersion_imag
_atom_type_scat_source
C C 0.0033 0.0016 'International Tables Vol C Tables 4.2.6.8 and 6.1.1.4'
H H 0.0000 0.0000 'International Tables Vol C Tables 4.2.6.8 and 6.1.1.4'
N N 0.0061 0.0033 'International Tables Vol C Tables 4.2.6.8 and 6.1.1.4'
O O 0.0106 0.0060 'International Tables Vol C Tables 4.2.6.8 and 6.1.1.4'
Cl Cl 0.1484 0.1585 'International Tables Vol C Tables 4.2.6.8 and 6.1.1.4'

loop_
_geom_angle_atom_site_label_1
_geom_angle_atom_site_label_2
_geom_angle_atom_site_label_3
_geom_angle
C2 C1 H1 117.4
N2 C1 H1 117.4
N2 C1 C2 125.2(3)
C1 C2 H2 120.5
C3 C2 C1 119.0(3)
C3 C2 H2 120.5
C2 C3 H3 120.4
C2 C3 C4 119.2(3)
C4 C3 H3 120.4
C3 C4 C5 117.7(3)
C3 C4 C9 123.1(3)
C9 C4 C5 119.2(3)
C6 C5 C4 117.7(2)
N2 C5 C4 122.9(2)
N2 C5 C6 119.4(2)
C5 C6 N1 119.4(2)
C7 C6 C5 121.6(2)
C7 C6 N1 119.1(2)
C6 C7 H7 120.0
C6 C7 C8 119.9(3)
C8 C7 H7 120.0
C7 C8 H8 119.9
C9 C8 C7 120.3(3)
C9 C8 H8 119.9
C4 C9 H9 119.4
C8 C9 C4 121.2(3)
C8 C9 H9 119.4
C11 C10 C15 120.3(2)
N1 C10 C11 119.6(2)
N1 C10 C15 120.1(2)
C10 C11 H11 120.2
C12 C11 C10 119.5(3)
C12 C11 H11 120.2
C11 C12 H12 119.8
C11 C12 C13 120.4(3)
C13 C12 H12 119.8
C12 C13 H13 119.8
C14 C13 C12 120.4(3)
C14 C13 H13 119.8
C13 C14 H14 119.3
C13 C14 C15 121.4(3)
C15 C14 H14 119.3
C10 C15 C18 119.0(2)
C14 C15 C10 118.0(3)
C14 C15 C18 123.0(3)
N1 C16 C17 116.1(2)
O1 C16 C17 123.5(2)
O1 C16 N1 120.4(2)
C18 C17 C16 122.1(2)
C18 C17 C22 121.1(2)
C22 C17 C16 116.8(2)
C17 C18 C15 118.7(2)
C17 C18 C19 117.7(2)
C19 C18 C15 123.5(2)
C18 C19 H19 119.4
C20 C19 C18 121.1(3)
C20 C19 H19 119.4
C19 C20 H20 120.0
C19 C20 C21 120.1(3)
C21 C20 H20 120.0
C20 C21 Cl1 120.0(2)
C22 C21 C20 121.4(3)
C22 C21 Cl1 118.6(2)
C17 C22 H22 120.7
C21 C22 C17 118.6(2)
C21 C22 H22 120.7
C10 N1 C6 120.95(19)
C16 N1 C6 115.06(19)
C16 N1 C10 124.0(2)
C1 N2 C5 116.0(3)

loop_
_geom_bond_atom_site_label_1
_geom_bond_atom_site_label_2
_geom_bond_distance
C1 H1 0.9300
C1 C2 1.405(5)
C1 N2 1.318(4)
C2 H2 0.9300
C2 C3 1.351(4)
C3 H3 0.9300
C3 C4 1.401(4)
C4 C5 1.427(4)
C4 C9 1.410(4)
C5 C6 1.416(4)
C5 N2 1.365(3)
C6 C7 1.359(4)
C6 N1 1.448(3)
C7 H7 0.9300
C7 C8 1.415(4)
C8 H8 0.9300
C8 C9 1.350(4)
C9 H9 0.9300
C10 C11 1.404(4)
C10 C15 1.404(4)
C10 N1 1.401(3)
C11 H11 0.9300
C11 C12 1.379(4)
C12 H12 0.9300
C12 C13 1.382(5)
C13 H13 0.9300
C13 C14 1.363(5)
C14 H14 0.9300
C14 C15 1.398(4)
C15 C18 1.472(4)
C16 C17 1.471(3)
C16 N1 1.386(3)
C16 O1 1.229(3)
C17 C18 1.392(3)
C17 C22 1.413(3)
C18 C19 1.404(4)
C19 H19 0.9300
C19 C20 1.369(4)
C20 H20 0.9300
C20 C21 1.378(4)
C21 C22 1.366(4)
C21 Cl1 1.746(3)
C22 H22 0.9300
